data_4085174
loop_
_publ_author_name
'Busto, Natalia'
'Mart\'inez-Alonso, Marta'
'Leal, Jos\'e M.'
'Rodr\'iguez, Ana M.'
'Dom\'inguez, Fernando'
'Acu\~na, M Isabel'
'Espino, Gustavo'
'Garc\'ia, Bego\~na'

_publ_section_title
;
 Monomer--Dimer Divergent Behavior toward DNA in a Half-Sandwich
 Ruthenium(II) Aqua Complex. Antiproliferative Biphasic Activity
;
_journal_issue 1
_journal_name_full Organometallics
_journal_page_first 319
_journal_paper_doi 10.1021/om5011275
_journal_volume 34
_journal_year 2015
_chemical_formula_moiety 'C22 H25 N3 O Ru, 2(C F3 O3 S), H2 O'
_chemical_formula_sum 'C24 H27 F6 N3 O8 Ru S2'
_chemical_formula_weight 764.68
_chemical_name_systematic
;
 ?
;
_space_group_IT_number 14
_symmetry_cell_setting monoclinic
_symmetry_space_group_name_Hall '-P 2ybc'
_symmetry_space_group_name_H-M 'P 1 21/c 1'
_atom_sites_solution_hydrogens geom
_atom_sites_solution_primary direct
_atom_sites_solution_secondary difmap
_audit_creation_method SHELXL-97
_cell_angle_alpha 90.00
_cell_angle_beta 94.168(2)
_cell_angle_gamma 90.00
_cell_formula_units_Z 4
_cell_length_a 9.4783(11)
_cell_length_b 32.077(4)
_cell_length_c 10.0286(12)
_cell_measurement_reflns_used 4555
_cell_measurement_temperature 290(2)
_cell_measurement_theta_max 26.379
_cell_measurement_theta_min 2.246
_cell_volume 3041.0(6)
_computing_structure_refinement 'SHELXL-97 (Sheldrick, 1997)'
_diffrn_ambient_temperature 290(2)
_diffrn_measured_fraction_theta_full 0.999
_diffrn_measured_fraction_theta_max 0.999
_diffrn_measurement_device_type 'CCD area detector'
_diffrn_measurement_method 'omega and phi scan'
_diffrn_radiation_monochromator graphite
_diffrn_radiation_source 'fine-focus sealed tube'
_diffrn_radiation_type MoK\a
_diffrn_radiation_wavelength 0.71073
_diffrn_reflns_av_R_equivalents 0.0768
_diffrn_reflns_av_sigmaI/netI 0.0715
_diffrn_reflns_limit_h_max 11
_diffrn_reflns_limit_h_min -11
_diffrn_reflns_limit_k_max 38
_diffrn_reflns_limit_k_min -38
_diffrn_reflns_limit_l_max 11
_diffrn_reflns_limit_l_min -11
_diffrn_reflns_number 29186
_diffrn_reflns_theta_full 25.00
_diffrn_reflns_theta_max 25.00
_diffrn_reflns_theta_min 2.13
_exptl_absorpt_coefficient_mu 0.740
_exptl_absorpt_correction_T_max 0.9297
_exptl_absorpt_correction_T_min 0.8141
_exptl_absorpt_correction_type multi-scan
_exptl_absorpt_process_details SADABS
_exptl_crystal_colour yellow
_exptl_crystal_density_diffrn 1.670
_exptl_crystal_density_method 'not measured'
_exptl_crystal_description prism
_exptl_crystal_F_000 1544
_exptl_crystal_size_max 0.29
_exptl_crystal_size_mid 0.11
_exptl_crystal_size_min 0.10
_refine_diff_density_max 0.693
_refine_diff_density_min -0.990
_refine_diff_density_rms 0.115
_refine_ls_extinction_method none
_refine_ls_goodness_of_fit_ref 1.062
_refine_ls_hydrogen_treatment mixed
_refine_ls_matrix_type full
_refine_ls_number_parameters 392
_refine_ls_number_reflns 5336
_refine_ls_number_restraints 55
_refine_ls_restrained_S_all 1.093
_refine_ls_R_factor_all 0.1059
_refine_ls_R_factor_gt 0.0728
_refine_ls_shift/su_max 0.015
_refine_ls_shift/su_mean 0.001
_refine_ls_structure_factor_coef Fsqd
_refine_ls_weighting_details 'calc w=1/[\s^2^(Fo^2^)+(0.1212P)^2^+0.1625P] where P=(Fo^2^+2Fc^2^)/3'
_refine_ls_weighting_scheme calc
_refine_ls_wR_factor_gt 0.1951
_refine_ls_wR_factor_ref 0.2106
_reflns_number_gt 3585
_reflns_number_total 5336
_reflns_threshold_expression >2sigma(I)
_cod_data_source_file om5011275_si_002.cif
_cod_data_source_block '[2c](TfO)2.H20'
_cod_depositor_comments 'Adding full bibliography for 4085173--4085174.cif.'
_cod_original_sg_symbol_H-M P21/c
_cod_database_code 4085174

loop_
_symmetry_equiv_pos_as_xyz
'x, y, z'
'-x, y+1/2, -z+1/2'
'-x, -y, -z'
'x, -y-1/2, z-1/2'

loop_
_atom_site_label
_atom_site_type_symbol
_atom_site_fract_x
_atom_site_fract_y
_atom_site_fract_z
_atom_site_U_iso_or_equiv
_atom_site_adp_type
_atom_site_occupancy
_atom_site_symmetry_multiplicity
_atom_site_calc_flag
_atom_site_refinement_flags
_atom_site_disorder_assembly
_atom_site_disorder_group
Ru1 Ru 0.94011(6) 0.117512(18) 0.25433(6) 0.0411(2) Uani 1 1 d . A .
N1 N 1.1067(6) 0.11110(18) 0.1254(6) 0.0481(16) Uani 1 1 d . . .
N2 N 1.0217(6) 0.17765(18) 0.2466(6) 0.0422(14) Uani 1 1 d . . .
N3 N 1.1620(6) 0.22278(19) 0.1551(6) 0.0536(17) Uani 1 1 d . . .
H3A H 1.2276 0.2323 0.1085 0.064 Uiso 1 1 calc R . .
O1 O 0.8221(5) 0.13846(16) 0.0777(5) 0.0526(13) Uani 1 1 d . . .
H1A H 0.9039 0.1434 0.0484 0.050 Uiso 1 1 d . . .
H1B H 0.7821 0.1207 0.0231 0.050 Uiso 1 1 d . . .
C1 C 1.1447(9) 0.0749(3) 0.0667(7) 0.055(2) Uani 1 1 d . . .
H1 H 1.0957 0.0505 0.0821 0.066 Uiso 1 1 calc R . .
C2 C 1.2544(9) 0.0742(3) -0.0148(9) 0.067(2) Uani 1 1 d . . .
H2 H 1.2794 0.0493 -0.0546 0.080 Uiso 1 1 calc R . .
C3 C 1.3280(11) 0.1103(3) -0.0378(10) 0.078(3) Uani 1 1 d . . .
H3 H 1.4055 0.1097 -0.0896 0.094 Uiso 1 1 calc R . .
C4 C 1.2864(8) 0.1466(3) 0.0156(8) 0.062(2) Uani 1 1 d . . .
H4 H 1.3318 0.1714 -0.0032 0.074 Uiso 1 1 calc R . .
C5 C 1.1766(8) 0.1466(3) 0.0978(8) 0.0506(19) Uani 1 1 d . . .
C6 C 1.1238(7) 0.1824(2) 0.1652(7) 0.0424(17) Uani 1 1 d . . .
C7 C 1.0777(7) 0.2459(2) 0.2323(7) 0.0477(19) Uani 1 1 d . . .
C8 C 0.9886(8) 0.2173(2) 0.2893(7) 0.0476(18) Uani 1 1 d . . .
C9 C 0.8874(8) 0.2307(3) 0.3753(9) 0.062(2) Uani 1 1 d . . .
H9 H 0.8281 0.2122 0.4153 0.074 Uiso 1 1 calc R . .
C10 C 0.8814(10) 0.2726(3) 0.3965(10) 0.072(3) Uani 1 1 d . . .
H10 H 0.8160 0.2826 0.4535 0.086 Uiso 1 1 calc R . .
C11 C 0.9675(10) 0.3013(3) 0.3379(10) 0.073(3) Uani 1 1 d . . .
H11 H 0.9579 0.3295 0.3563 0.087 Uiso 1 1 calc R . .
C12 C 1.0656(9) 0.2888(3) 0.2539(9) 0.067(2) Uani 1 1 d . . .
H12 H 1.1221 0.3078 0.2127 0.080 Uiso 1 1 calc R . .
C13 C 0.7508(9) 0.0837(3) 0.3132(9) 0.063(2) Uani 1 1 d . A .
C14 C 0.8605(9) 0.0550(2) 0.2867(8) 0.057(2) Uani 1 1 d . . .
H14 H 0.8418 0.0335 0.2257 0.068 Uiso 1 1 calc R . .
C15 C 0.9961(8) 0.0589(2) 0.3514(7) 0.0494(19) Uani 1 1 d . A .
H15 H 1.0658 0.0398 0.3323 0.059 Uiso 1 1 calc R . .
C16 C 1.0289(8) 0.0905(2) 0.4436(7) 0.0487(19) Uani 1 1 d . . .
C17 C 0.9190(9) 0.1194(3) 0.4691(8) 0.058(2) Uani 1 1 d . A .
H17 H 0.9383 0.1410 0.5296 0.069 Uiso 1 1 calc R . .
C18 C 0.7812(9) 0.1159(3) 0.4045(9) 0.063(2) Uani 1 1 d . . .
H18 H 0.7114 0.1349 0.4230 0.075 Uiso 1 1 calc R A .
C19 C 0.6057(9) 0.0795(3) 0.2377(11) 0.090(3) Uani 1 1 d . . .
H19A H 0.5512 0.0588 0.2803 0.135 Uiso 1 1 calc R A .
H19B H 0.6172 0.0713 0.1471 0.135 Uiso 1 1 calc R . .
H19C H 0.5574 0.1058 0.2382 0.135 Uiso 1 1 calc R . .
C20 C 1.178(4) 0.0922(8) 0.507(3) 0.066(12) Uiso 0.50 1 d PD A 1
H20 H 1.1826 0.1168 0.5655 0.079 Uiso 0.50 1 calc PR A 1
C21 C 1.191(2) 0.0512(6) 0.6084(18) 0.066(5) Uiso 0.50 1 d PD A 1
H21A H 1.1205 0.0529 0.6718 0.099 Uiso 0.50 1 calc PR A 1
H21B H 1.2835 0.0509 0.6551 0.099 Uiso 0.50 1 calc PR A 1
H21C H 1.1780 0.0261 0.5567 0.099 Uiso 0.50 1 calc PR A 1
C22 C 1.292(3) 0.0955(8) 0.427(2) 0.060(7) Uiso 0.50 1 d P A 1
H22A H 1.2941 0.0717 0.3690 0.090 Uiso 0.50 1 calc PR A 1
H22B H 1.3792 0.0969 0.4820 0.090 Uiso 0.50 1 calc PR A 1
H22C H 1.2820 0.1204 0.3733 0.090 Uiso 0.50 1 calc PR A 1
C20A C 1.168(3) 0.0962(8) 0.526(3) 0.070(13) Uiso 0.50 1 d PD A 2
H20A H 1.1786 0.1260 0.5459 0.084 Uiso 0.50 1 calc PR A 2
C21A C 1.173(3) 0.0739(10) 0.656(2) 0.133(11) Uiso 0.50 1 d PD A 2
H21D H 1.1224 0.0897 0.7181 0.200 Uiso 0.50 1 calc PR A 2
H21E H 1.2694 0.0705 0.6898 0.200 Uiso 0.50 1 calc PR A 2
H21F H 1.1295 0.0470 0.6430 0.200 Uiso 0.50 1 calc PR A 2
C22A C 1.296(3) 0.0831(8) 0.433(2) 0.072(9) Uiso 0.50 1 d PD A 2
H22D H 1.3854 0.0858 0.4847 0.108 Uiso 0.50 1 calc PR A 2
H22E H 1.2949 0.1010 0.3568 0.108 Uiso 0.50 1 calc PR A 2
H22F H 1.2837 0.0547 0.4047 0.108 Uiso 0.50 1 calc PR A 2
S1 S 0.4413(3) 0.21127(8) 0.4910(3) 0.0805(8) Uani 1 1 d D . .
C31 C 0.5135(11) 0.1880(4) 0.6448(12) 0.105(4) Uani 1 1 d D B .
O11 O 0.2895(13) 0.1935(4) 0.4902(14) 0.090(4) Uiso 0.50 1 d PD B 1
O12 O 0.4209(12) 0.2547(3) 0.5133(10) 0.064(3) Uiso 0.50 1 d PD B 1
O13 O 0.5173(15) 0.1954(5) 0.3927(14) 0.084(5) Uiso 0.50 1 d PDU B 1
O11A O 0.3133(16) 0.2273(6) 0.5020(19) 0.144(7) Uiso 0.50 1 d PD B 2
O12A O 0.5572(18) 0.2450(5) 0.4938(19) 0.157(8) Uiso 0.50 1 d PD B 2
O13A O 0.4715(16) 0.1828(4) 0.3852(14) 0.081(5) Uiso 0.50 1 d PDU B 2
F11 F 0.4399(17) 0.2006(5) 0.7455(15) 0.133(6) Uiso 0.50 1 d PD B 1
F12 F 0.6448(14) 0.2034(5) 0.6587(14) 0.120(5) Uiso 0.50 1 d PD B 1
F13 F 0.5221(15) 0.1473(4) 0.6407(13) 0.107(4) Uiso 0.50 1 d PD B 1
F11A F 0.5150(18) 0.2131(5) 0.7486(15) 0.123(5) Uiso 0.50 1 d PD B 2
F12A F 0.4230(17) 0.1561(5) 0.6729(17) 0.139(5) Uiso 0.50 1 d PD B 2
F13A F 0.6405(17) 0.1703(6) 0.6460(18) 0.166(7) Uiso 0.50 1 d PD B 2
S2 S 0.8098(3) 0.05051(10) 0.8396(3) 0.0954(10) Uani 1 1 d D . .
C32 C 0.6564(16) 0.0413(4) 0.7297(14) 0.137(6) Uani 1 1 d D C .
O21 O 0.899(2) 0.0265(6) 0.7600(18) 0.138(7) Uiso 0.50 1 d PDU C 1
O22 O 0.8288(15) 0.0923(4) 0.8617(15) 0.091(4) Uiso 0.50 1 d PD C 1
O23 O 0.7776(18) 0.0278(5) 0.9651(15) 0.122(6) Uiso 0.50 1 d PD C 1
O21A O 0.7523(18) 0.0659(6) 0.9501(15) 0.127(6) Uiso 0.50 1 d PD C 2
O22A O 0.8705(17) 0.0904(4) 0.7637(16) 0.109(5) Uiso 0.50 1 d PD C 2
O23A O 0.9088(13) 0.0189(4) 0.8331(14) 0.074(4) Uiso 0.50 1 d PDU C 2
F21 F 0.6008(18) 0.0059(5) 0.7763(18) 0.139(6) Uiso 0.50 1 d PDU C 1
F22 F 0.5646(15) 0.0712(5) 0.7146(18) 0.129(5) Uiso 0.50 1 d PD C 1
F23 F 0.7108(18) 0.0343(6) 0.6103(16) 0.162(7) Uiso 0.50 1 d PD C 1
F22A F 0.6481(19) 0.0631(5) 0.6243(16) 0.139(6) Uiso 0.50 1 d PD C 2
F21A F 0.546(2) 0.0548(6) 0.8064(19) 0.167(7) Uiso 0.50 1 d PD C 2
F23A F 0.6283(17) 0.0011(4) 0.7077(17) 0.124(5) Uiso 0.50 1 d PDU C 2
O2 O 0.6079(7) 0.1850(2) 0.1398(7) 0.090(2) Uani 1 1 d . . .
H2A H 0.6818 0.1723 0.1153 0.050 Uiso 1 1 d . . .
H2B H 0.5930 0.2050 0.0819 0.050 Uiso 1 1 d . . .

loop_
_atom_site_aniso_label
_atom_site_aniso_U_11
_atom_site_aniso_U_22
_atom_site_aniso_U_33
_atom_site_aniso_U_23
_atom_site_aniso_U_13
_atom_site_aniso_U_12
Ru1 0.0398(4) 0.0350(4) 0.0502(4) -0.0002(3) 0.0138(3) -0.0022(3)
N1 0.046(4) 0.037(4) 0.062(4) 0.004(3) 0.014(3) 0.003(3)
N2 0.037(3) 0.038(4) 0.052(4) -0.004(3) 0.010(3) 0.001(3)
N3 0.051(4) 0.046(4) 0.065(4) 0.003(3) 0.018(3) -0.016(3)
O1 0.046(3) 0.051(3) 0.061(3) 0.003(3) 0.010(2) -0.006(2)
C1 0.069(5) 0.046(5) 0.049(5) -0.006(4) 0.012(4) 0.008(4)
C2 0.078(6) 0.053(5) 0.074(6) -0.013(5) 0.035(5) 0.007(5)
C3 0.075(6) 0.073(7) 0.093(7) -0.005(5) 0.051(6) 0.008(5)
C4 0.053(5) 0.063(5) 0.074(6) -0.008(5) 0.037(4) -0.010(4)
C5 0.048(4) 0.052(5) 0.052(5) -0.005(4) 0.007(4) -0.001(4)
C6 0.042(4) 0.040(4) 0.046(4) 0.001(3) 0.008(3) -0.004(3)
C7 0.046(4) 0.043(4) 0.056(5) -0.005(4) 0.013(4) -0.006(3)
C8 0.052(4) 0.041(4) 0.051(5) -0.008(4) 0.006(4) -0.002(4)
C9 0.053(5) 0.051(5) 0.083(6) -0.014(4) 0.021(4) -0.002(4)
C10 0.078(6) 0.057(6) 0.083(7) -0.024(5) 0.019(5) 0.007(5)
C11 0.080(7) 0.040(5) 0.097(7) -0.021(5) -0.002(6) -0.001(5)
C12 0.072(6) 0.044(5) 0.083(7) -0.013(5) -0.005(5) -0.007(4)
C13 0.051(5) 0.070(6) 0.071(6) 0.010(5) 0.027(4) -0.013(4)
C14 0.071(6) 0.037(4) 0.064(5) 0.002(4) 0.017(5) -0.012(4)
C15 0.058(5) 0.039(4) 0.053(5) 0.005(4) 0.012(4) 0.002(4)
C16 0.054(5) 0.046(5) 0.048(4) 0.007(4) 0.013(4) -0.002(4)
C17 0.067(6) 0.052(5) 0.056(5) -0.002(4) 0.023(4) -0.001(4)
C18 0.060(5) 0.067(6) 0.067(6) 0.000(5) 0.038(5) -0.004(4)
C19 0.041(5) 0.104(8) 0.127(9) 0.016(7) 0.013(5) -0.029(5)
S1 0.112(2) 0.0550(15) 0.0764(17) -0.0102(12) 0.0236(15) 0.0137(14)
C31 0.081(8) 0.108(10) 0.130(11) -0.043(8) 0.033(7) 0.001(7)
S2 0.094(2) 0.085(2) 0.106(2) -0.0402(17) -0.0040(18) 0.0175(16)
C32 0.205(17) 0.074(9) 0.139(13) -0.015(9) 0.056(12) 0.049(10)
O2 0.083(5) 0.079(5) 0.110(5) 0.003(4) 0.025(4) 0.037(4)

loop_
_atom_type_symbol
_atom_type_description
_atom_type_scat_dispersion_real
_atom_type_scat_dispersion_imag
_atom_type_scat_source
C C 0.0033 0.0016 'International Tables Vol C Tables 4.2.6.8 and 6.1.1.4'
H H 0.0000 0.0000 'International Tables Vol C Tables 4.2.6.8 and 6.1.1.4'
N N 0.0061 0.0033 'International Tables Vol C Tables 4.2.6.8 and 6.1.1.4'
O O 0.0106 0.0060 'International Tables Vol C Tables 4.2.6.8 and 6.1.1.4'
F F 0.0171 0.0103 'International Tables Vol C Tables 4.2.6.8 and 6.1.1.4'
S S 0.1246 0.1234 'International Tables Vol C Tables 4.2.6.8 and 6.1.1.4'
Ru Ru -1.2594 0.8363 'International Tables Vol C Tables 4.2.6.8 and 6.1.1.4'

loop_
_geom_angle_atom_site_label_1
_geom_angle_atom_site_label_2
_geom_angle_atom_site_label_3
_geom_angle
N2 Ru1 N1 76.8(2)
N2 Ru1 O1 81.4(2)
N1 Ru1 O1 83.9(2)
N2 Ru1 C15 137.9(3)
N1 Ru1 C15 91.2(3)
O1 Ru1 C15 138.0(3)
N2 Ru1 C14 173.5(3)
N1 Ru1 C14 106.4(3)
O1 Ru1 C14 104.3(3)
C15 Ru1 C14 37.7(3)
N2 Ru1 C17 94.1(3)
N1 Ru1 C17 137.0(3)
O1 Ru1 C17 137.1(3)
C15 Ru1 C17 67.5(3)
C14 Ru1 C17 79.6(3)
N2 Ru1 C16 106.1(3)
N1 Ru1 C16 103.5(3)
O1 Ru1 C16 170.4(2)
C15 Ru1 C16 37.2(3)
C14 Ru1 C16 67.9(3)
C17 Ru1 C16 38.2(3)
N2 Ru1 C18 108.8(3)
N1 Ru1 C18 171.3(3)
O1 Ru1 C18 103.4(3)
C15 Ru1 C18 80.2(3)
C14 Ru1 C18 67.3(3)
C17 Ru1 C18 37.8(3)
C16 Ru1 C18 68.8(3)
N2 Ru1 C13 140.8(3)
N1 Ru1 C13 140.2(3)
O1 Ru1 C13 89.4(3)
C15 Ru1 C13 68.3(3)
C14 Ru1 C13 37.9(3)
C17 Ru1 C13 67.4(3)
C16 Ru1 C13 81.0(3)
C18 Ru1 C13 36.8(3)
C5 N1 C1 118.6(6)
C5 N1 Ru1 116.1(5)
C1 N1 Ru1 125.3(5)
C6 N2 C8 106.2(6)
C6 N2 Ru1 114.9(5)
C8 N2 Ru1 138.2(5)
C6 N3 C7 107.8(6)
N1 C1 C2 120.6(8)
C1 C2 C3 120.0(8)
C4 C3 C2 119.4(8)
C3 C4 C5 119.6(8)
N1 C5 C4 121.7(7)
N1 C5 C6 112.5(6)
C4 C5 C6 125.8(7)
N2 C6 N3 111.7(6)
N2 C6 C5 119.6(6)
N3 C6 C5 128.7(7)
N3 C7 C8 105.7(7)
N3 C7 C12 132.6(7)
C8 C7 C12 121.6(7)
N2 C8 C7 108.6(6)
N2 C8 C9 130.8(7)
C7 C8 C9 120.6(7)
C10 C9 C8 116.0(8)
C9 C10 C11 123.7(9)
C12 C11 C10 121.0(8)
C11 C12 C7 117.0(8)
C18 C13 C14 118.7(8)
C18 C13 C19 121.7(9)
C14 C13 C19 119.6(9)
C18 C13 Ru1 71.3(5)
C14 C13 Ru1 69.5(4)
C19 C13 Ru1 128.9(6)
C15 C14 C13 120.8(8)
C15 C14 Ru1 70.8(4)
C13 C14 Ru1 72.5(4)
C16 C15 C14 121.6(7)
C16 C15 Ru1 72.6(4)
C14 C15 Ru1 71.5(4)
C15 C16 C17 117.4(7)
C15 C16 C20 117.6(14)
C17 C16 C20 124.9(14)
C15 C16 C20A 126.3(13)
C17 C16 C20A 116.2(13)
C20 C16 C20A 9(2)
C15 C16 Ru1 70.2(4)
C17 C16 Ru1 70.2(4)
C20 C16 Ru1 129.8(9)
C20A C16 Ru1 133.4(9)
C18 C17 C16 121.6(8)
C18 C17 Ru1 72.2(5)
C16 C17 Ru1 71.6(4)
C13 C18 C17 119.8(8)
C13 C18 Ru1 71.9(4)
C17 C18 Ru1 70.0(4)
C22 C20 C16 120(2)
C22 C20 C21 113(2)
C16 C20 C21 105.0(18)
C21A C20A C16 113(2)
C21A C20A C22A 113(2)
C16 C20A C22A 108(2)
O11A S1 O13 137.6(11)
O11A S1 O12 58.3(8)
O13 S1 O12 124.4(8)
O11A S1 O13A 122.4(10)
O13 S1 O13A 24.2(8)
O12 S1 O13A 140.3(8)
O11A S1 O12A 112.4(10)
O13 S1 O12A 82.1(9)
O12 S1 O12A 54.3(7)
O13A S1 O12A 106.2(8)
O11A S1 O11 44.6(9)
O13 S1 O11 113.6(8)
O12 S1 O11 102.9(6)
O13A S1 O11 89.9(8)
O12A S1 O11 157.0(9)
O11A S1 C31 112.4(9)
O13 S1 C31 106.0(7)
O12 S1 C31 108.5(6)
O13A S1 C31 106.4(7)
O12A S1 C31 92.8(8)
O11 S1 C31 98.5(6)
F13 C31 F11A 129.6(14)
F13 C31 F11 111.3(12)
F11A C31 F11 35.9(9)
F13 C31 F13A 61.1(10)
F11A C31 F13A 107.2(12)
F11 C31 F13A 130.2(15)
F13 C31 F12 108.2(11)
F11A C31 F12 74.6(10)
F11 C31 F12 110.1(12)
F13A C31 F12 47.3(9)
F13 C31 F12A 46.1(8)
F11A C31 F12A 105.3(11)
F11 C31 F12A 72.6(10)
F13A C31 F12A 104.9(12)
F12 C31 F12A 147.4(14)
F13 C31 S1 114.0(9)
F11A C31 S1 113.9(10)
F11 C31 S1 109.6(10)
F13A C31 S1 118.2(11)
F12 C31 S1 103.2(10)
F12A C31 S1 106.2(10)
O21A S2 O22 64.4(8)
O21A S2 O23A 128.0(9)
O22 S2 O23A 130.0(9)
O21A S2 O21 159.6(11)
O22 S2 O21 122.8(10)
O23A S2 O21 31.7(8)
O21A S2 O23 51.6(8)
O22 S2 O23 111.8(8)
O23A S2 O23 82.2(8)
O21 S2 O23 111.7(10)
O21A S2 O22A 105.9(8)
O22 S2 O22A 41.7(7)
O23A S2 O22A 106.9(8)
O21 S2 O22A 85.3(9)
O23 S2 O22A 151.5(9)
O21A S2 C32 101.9(9)
O22 S2 C32 110.8(7)
O23A S2 C32 111.9(7)
O21 S2 C32 93.1(9)
O23 S2 C32 103.3(8)
O22A S2 C32 98.2(8)
F22A C32 F22 59.5(10)
F22A C32 F23A 113.5(14)
F22 C32 F23A 124.9(16)
F22A C32 F21 138.8(17)
F22 C32 F21 112.7(14)
F23A C32 F21 33.3(9)
F22A C32 F23 50.1(10)
F22 C32 F23 108.3(13)
F23A C32 F23 77.2(11)
F21 C32 F23 110.6(13)
F22A C32 F21A 106.4(12)
F22 C32 F21A 47.0(9)
F23A C32 F21A 104.0(13)
F21 C32 F21A 75.3(12)
F23 C32 F21A 151.2(16)
F22A C32 S2 115.0(13)
F22 C32 S2 117.3(11)
F23A C32 S2 114.0(11)
F21 C32 S2 104.3(11)
F23 C32 S2 103.2(12)
F21A C32 S2 102.4(11)

loop_
_geom_bond_atom_site_label_1
_geom_bond_atom_site_label_2
_geom_bond_distance
Ru1 N2 2.082(6)
Ru1 N1 2.123(6)
Ru1 O1 2.134(5)
Ru1 C15 2.166(7)
Ru1 C14 2.175(7)
Ru1 C17 2.179(8)
Ru1 C16 2.197(7)
Ru1 C18 2.207(8)
Ru1 C13 2.214(8)
N1 C5 1.355(9)
N1 C1 1.362(9)
N2 C6 1.319(8)
N2 C8 1.384(9)
N3 C6 1.351(9)
N3 C7 1.370(9)
C1 C2 1.368(11)
C2 C3 1.382(12)
C3 C4 1.351(12)
C4 C5 1.374(10)
C5 C6 1.441(10)
C7 C8 1.397(10)
C7 C12 1.399(11)
C8 C9 1.403(10)
C9 C10 1.362(11)
C10 C11 1.388(12)
C11 C12 1.360(12)
C13 C18 1.396(12)
C13 C14 1.427(11)
C13 C19 1.527(12)
C14 C15 1.403(11)
C15 C16 1.393(10)
C16 C17 1.430(11)
C16 C20 1.51(3)
C16 C20A 1.52(4)
C17 C18 1.420(12)
C20 C22 1.40(4)
C20 C21 1.66(2)
C20A C21A 1.48(3)
C20A C22A 1.64(3)
S1 O11A 1.329(14)
S1 O13 1.361(11)
S1 O12 1.425(9)
S1 O13A 1.445(11)
S1 O12A 1.541(14)
S1 O11 1.546(12)
S1 C31 1.803(13)
C31 F13 1.310(13)
C31 F11A 1.316(13)
C31 F11 1.332(13)
C31 F13A 1.330(15)
C31 F12 1.337(13)
C31 F12A 1.378(14)
S2 O21A 1.362(13)
S2 O22 1.368(12)
S2 O23A 1.386(11)
S2 O21 1.431(14)
S2 O23 1.505(13)
S2 O22A 1.615(13)
S2 C32 1.785(16)
C32 F22A 1.266(14)
C32 F22 1.297(12)
C32 F23A 1.332(14)
C32 F21 1.348(19)
C32 F23 1.356(15)
C32 F21A 1.410(16)
